data_7101443
loop_
_publ_author_name
'Shinobu Itoh'
'Takayuki Nagataki'
'Yoshimitsu Tachi'

_publ_section_title
;
Ni(II)(TPA) as an efficient catalyst for alkane
hydroxylation with m-CPBA
;
_journal_issue 38
_journal_name_full 'Chemical Communications'
_journal_paper_doi 10.1039/b608311k
_journal_year 2006
_chemical_formula_moiety 'C88 H82 B2 Fe2 N8 O4 '
_chemical_formula_sum 'C88 H82 B2 Fe2 N8 O4'
_chemical_formula_weight 1448.98
_space_group_IT_number 2
_space_group_name_Hall '-P 1'
_space_group_name_H-M_alt 'P -1'
_symmetry_cell_setting triclinic
_symmetry_Int_Tables_number 2
_symmetry_space_group_name_Hall '-P 1'
_symmetry_space_group_name_H-M 'P -1'
_cell_angle_alpha 105.00(3)
_cell_angle_beta 95.42(3)
_cell_angle_gamma 92.60(3)
_cell_formula_units_Z 1
_cell_length_a 10.919(11)
_cell_length_b 12.417(10)
_cell_length_c 13.935(10)
_cell_measurement_reflns_used 14327
_cell_measurement_temperature 173.1
_cell_measurement_theta_max 27.5
_cell_measurement_theta_min 3.0
_cell_volume 1812(3)
_computing_cell_refinement PROCESS-AUTO
_computing_data_collection PROCESS-AUTO
_computing_data_reduction CrystalStructure
_computing_molecular_graphics ORTEP3
_computing_publication_material 'CrystalStructure 3.7.0'
_computing_structure_refinement CRYSTALS
_computing_structure_solution SIR92
_diffrn_detector_area_resol_mean 10.00
_diffrn_measured_fraction_theta_full 0.948
_diffrn_measured_fraction_theta_max 0.948
_diffrn_measurement_device_type 'Rigaku RAXIS-RAPID'
_diffrn_measurement_method \w
_diffrn_radiation_type 'Mo K\a'
_diffrn_radiation_wavelength 0.71075
_diffrn_reflns_av_R_equivalents 0.052
_diffrn_reflns_limit_h_max 14
_diffrn_reflns_limit_h_min -14
_diffrn_reflns_limit_k_max 15
_diffrn_reflns_limit_k_min -16
_diffrn_reflns_limit_l_max 17
_diffrn_reflns_limit_l_min -17
_diffrn_reflns_number 17001
_diffrn_reflns_theta_full 27.48
_diffrn_reflns_theta_max 27.48
_exptl_absorpt_coefficient_mu 0.460
_exptl_absorpt_correction_T_max 0.883
_exptl_absorpt_correction_T_min 0.345
_exptl_absorpt_correction_type multi-scan
_exptl_absorpt_process_details
;
Higashi, T. (1995). Program for Absorption Correction.
Rigaku Corporation, Tokyo, Japan.
;
_exptl_crystal_colour orange
_exptl_crystal_density_diffrn 1.328
_exptl_crystal_density_method 'not measured'
_exptl_crystal_description prism
_exptl_crystal_F_000 760.00
_exptl_crystal_size_max 0.46
_exptl_crystal_size_mid 0.33
_exptl_crystal_size_min 0.27
_refine_diff_density_max 2.19
_refine_diff_density_min -2.96
_refine_ls_extinction_method none
_refine_ls_goodness_of_fit_ref 1.018
_refine_ls_hydrogen_treatment refall
_refine_ls_number_parameters 510
_refine_ls_number_reflns 5763
_refine_ls_R_factor_gt 0.0458
_refine_ls_shift/su_max 0.0000
_refine_ls_structure_factor_coef F
_refine_ls_weighting_details 'w = 1/[0.0007Fo^2^ + 1.0000\s(Fo^2^)]'
_refine_ls_weighting_scheme calc
_refine_ls_wR_factor_ref 0.0542
_reflns_number_gt 5714
_reflns_number_total 7848
_reflns_threshold_expression F^2^>2.0\s(F^2^)
_cod_data_source_file b608311k.txt
_cod_original_formula_sum 'C88 H82 B2 Fe2 N8 O4 '
_cod_database_code 7101443

loop_
_symmetry_equiv_pos_site_id
_symmetry_equiv_pos_as_xyz
1 +X,+Y,+Z
2 -X,-Y,-Z

loop_
_atom_site_label
_atom_site_type_symbol
_atom_site_fract_x
_atom_site_fract_y
_atom_site_fract_z
_atom_site_U_iso_or_equiv
_atom_site_adp_type
_atom_site_occupancy
_atom_site_symmetry_multiplicity
_atom_site_calc_flag
_atom_site_refinement_flags
Fe(1) Fe 0.06688(3) 0.16704(3) 0.08029(2) 0.02352(9) Uani 1.00 1 d .
O(1) O -0.10883(16) 0.11780(13) 0.08424(12) 0.0331(5) Uani 1.00 1 d .
O(2) O -0.13484(16) -0.06785(12) 0.05161(11) 0.0316(4) Uani 1.00 1 d .
N(1) N 0.24528(17) 0.27655(14) 0.10770(12) 0.0229(5) Uani 1.00 1 d .
N(2) N 0.18701(18) 0.08286(16) 0.16309(13) 0.0256(5) Uani 1.00 1 d .
N(3) N 0.05804(18) 0.28552(16) 0.23268(13) 0.0262(5) Uani 1.00 1 d .
N(4) N 0.03448(18) 0.27844(14) -0.01202(12) 0.0252(5) Uani 1.00 1 d .
C(1) C 0.3456(2) 0.2095(2) 0.13406(18) 0.0287(6) Uani 1.00 1 d .
C(2) C 0.3025(2) 0.13079(19) 0.19235(16) 0.0258(6) Uani 1.00 1 d .
C(3) C 0.3771(2) 0.1047(2) 0.26754(17) 0.0322(7) Uani 1.00 1 d .
C(4) C 0.3337(2) 0.0248(2) 0.31215(18) 0.0369(7) Uani 1.00 1 d .
C(5) C 0.2174(2) -0.0277(2) 0.27962(18) 0.0356(7) Uani 1.00 1 d .
C(6) C 0.1469(2) 0.0042(2) 0.20577(18) 0.0306(7) Uani 1.00 1 d .
C(7) C 0.2359(2) 0.37807(19) 0.18990(16) 0.0274(6) Uani 1.00 1 d .
C(8) C 0.1580(2) 0.35713(19) 0.26730(17) 0.0263(6) Uani 1.00 1 d .
C(9) C 0.1834(2) 0.4134(2) 0.36736(17) 0.0331(7) Uani 1.00 1 d .
C(10) C 0.1027(2) 0.3975(2) 0.43362(19) 0.0399(8) Uani 1.00 1 d .
C(11) C -0.0017(2) 0.3274(2) 0.39789(19) 0.0403(8) Uani 1.00 1 d .
C(12) C -0.0195(2) 0.2715(2) 0.29778(19) 0.0332(7) Uani 1.00 1 d .
C(13) C 0.2576(2) 0.3085(2) 0.01362(16) 0.0254(6) Uani 1.00 1 d .
C(14) C 0.1338(2) 0.33404(19) -0.03008(16) 0.0250(6) Uani 1.00 1 d .
C(15) C 0.1233(2) 0.4065(2) -0.09081(17) 0.0338(7) Uani 1.00 1 d .
C(16) C 0.0089(2) 0.4167(2) -0.13792(19) 0.0402(8) Uani 1.00 1 d .
C(17) C -0.0922(2) 0.3578(2) -0.12119(19) 0.0370(7) Uani 1.00 1 d .
C(18) C -0.0764(2) 0.2905(2) -0.05674(18) 0.0312(7) Uani 1.00 1 d .
C(19) C -0.1693(2) 0.0281(2) 0.08317(16) 0.0261(6) Uani 1.00 1 d .
C(20) C -0.2915(2) 0.0402(2) 0.1254(2) 0.0415(8) Uani 1.00 1 d .
C(21) C 0.5779(2) 0.57190(19) 0.31836(16) 0.0249(6) Uani 1.00 1 d .
C(22) C 0.6723(2) 0.5215(2) 0.26610(19) 0.0404(8) Uani 1.00 1 d .
C(23) C 0.7081(2) 0.4160(2) 0.2666(2) 0.0446(8) Uani 1.00 1 d .
C(24) C 0.6506(2) 0.3560(2) 0.32204(19) 0.0387(7) Uani 1.00 1 d .
C(25) C 0.5577(2) 0.4017(2) 0.37510(18) 0.0366(7) Uani 1.00 1 d .
C(26) C 0.5220(2) 0.5080(2) 0.37314(17) 0.0304(6) Uani 1.00 1 d .
C(27) C 0.4904(2) 0.70322(19) 0.20176(16) 0.0226(6) Uani 1.00 1 d .
C(28) C 0.4547(2) 0.6104(2) 0.12147(16) 0.0264(6) Uani 1.00 1 d .
C(29) C 0.4076(2) 0.6198(2) 0.02764(18) 0.0317(6) Uani 1.00 1 d .
C(30) C 0.3917(2) 0.7231(2) 0.01098(17) 0.0310(7) Uani 1.00 1 d .
C(31) C 0.4235(2) 0.8173(2) 0.08947(17) 0.0327(7) Uani 1.00 1 d .
C(32) C 0.4716(2) 0.8070(2) 0.18163(17) 0.0293(6) Uani 1.00 1 d .
C(33) C 0.4384(2) 0.74765(18) 0.38615(16) 0.0227(6) Uani 1.00 1 d .
C(34) C 0.3187(2) 0.6971(2) 0.36419(17) 0.0271(6) Uani 1.00 1 d .
C(35) C 0.2220(2) 0.7361(2) 0.41704(18) 0.0315(7) Uani 1.00 1 d .
C(36) C 0.2408(2) 0.8313(2) 0.49674(18) 0.0314(7) Uani 1.00 1 d .
C(37) C 0.3576(2) 0.8845(2) 0.52175(18) 0.0299(6) Uani 1.00 1 d .
C(38) C 0.4535(2) 0.84365(19) 0.46755(16) 0.0260(6) Uani 1.00 1 d .
C(39) C 0.6787(2) 0.77429(19) 0.34772(16) 0.0246(6) Uani 1.00 1 d .
C(40) C 0.7415(2) 0.7943(2) 0.44400(17) 0.0301(6) Uani 1.00 1 d .
C(41) C 0.8570(2) 0.8499(2) 0.47126(19) 0.0352(7) Uani 1.00 1 d .
C(42) C 0.9177(2) 0.8872(2) 0.4019(2) 0.0390(7) Uani 1.00 1 d .
C(43) C 0.8608(2) 0.8678(2) 0.3055(2) 0.0397(8) Uani 1.00 1 d .
C(44) C 0.7441(2) 0.8140(2) 0.28044(18) 0.0323(7) Uani 1.00 1 d .
B(1) B 0.5460(2) 0.6996(2) 0.31511(19) 0.0236(7) Uani 1.00 1 d .
H(1) H 0.3743 0.1668 0.0746 0.034 Uiso 1.00 1 c R
H(2) H 0.4113 0.2589 0.1735 0.035 Uiso 1.00 1 c R
H(3) H 0.4575 0.1406 0.2881 0.037 Uiso 1.00 1 c R
H(4) H 0.3840 0.0060 0.3640 0.044 Uiso 1.00 1 c R
H(5) H 0.1860 -0.0833 0.3084 0.044 Uiso 1.00 1 c R
H(6) H 0.0664 -0.0306 0.1833 0.038 Uiso 1.00 1 c R
H(7) H 0.3166 0.4044 0.2216 0.033 Uiso 1.00 1 c R
H(8) H 0.2008 0.4337 0.1626 0.032 Uiso 1.00 1 c R
H(9) H 0.2563 0.4616 0.3900 0.039 Uiso 1.00 1 c R
H(10) H 0.1192 0.4342 0.5028 0.048 Uiso 1.00 1 c R
H(11) H -0.0609 0.3175 0.4412 0.050 Uiso 1.00 1 c R
H(12) H -0.0907 0.2215 0.2735 0.041 Uiso 1.00 1 c R
H(13) H 0.3133 0.3730 0.0273 0.031 Uiso 1.00 1 c R
H(14) H 0.2888 0.2487 -0.0329 0.031 Uiso 1.00 1 c R
H(15) H 0.1942 0.4484 -0.0999 0.042 Uiso 1.00 1 c R
H(16) H 0.0004 0.4647 -0.1810 0.051 Uiso 1.00 1 c R
H(17) H -0.1714 0.3633 -0.1534 0.045 Uiso 1.00 1 c R
H(18) H -0.1470 0.2511 -0.0439 0.037 Uiso 1.00 1 c R
H(19) H -0.2794 0.0446 0.1947 0.052 Uiso 1.00 1 c R
H(20) H -0.3462 -0.0230 0.0921 0.052 Uiso 1.00 1 c R
H(21) H -0.3259 0.1061 0.1161 0.052 Uiso 1.00 1 c R
H(22) H 0.7146 0.5620 0.2284 0.052 Uiso 1.00 1 c R
H(23) H 0.7716 0.3845 0.2286 0.055 Uiso 1.00 1 c R
H(24) H 0.6755 0.2840 0.3236 0.046 Uiso 1.00 1 c R
H(25) H 0.5174 0.3610 0.4136 0.044 Uiso 1.00 1 c R
H(26) H 0.4570 0.5377 0.4103 0.036 Uiso 1.00 1 c R
H(27) H 0.4637 0.5381 0.1313 0.031 Uiso 1.00 1 c R
H(28) H 0.3857 0.5541 -0.0252 0.036 Uiso 1.00 1 c R
H(29) H 0.3607 0.7295 -0.0532 0.038 Uiso 1.00 1 c R
H(30) H 0.4105 0.8894 0.0805 0.040 Uiso 1.00 1 c R
H(31) H 0.4950 0.8729 0.2339 0.034 Uiso 1.00 1 c R
H(32) H 0.3036 0.6317 0.3101 0.032 Uiso 1.00 1 c R
H(33) H 0.1423 0.6983 0.3979 0.039 Uiso 1.00 1 c R
H(34) H 0.1748 0.8585 0.5338 0.040 Uiso 1.00 1 c R
H(35) H 0.3727 0.9494 0.5763 0.036 Uiso 1.00 1 c R
H(36) H 0.5330 0.8820 0.4853 0.031 Uiso 1.00 1 c R
H(37) H 0.7023 0.7679 0.4925 0.037 Uiso 1.00 1 c R
H(38) H 0.8947 0.8629 0.5380 0.041 Uiso 1.00 1 c R
H(39) H 0.9978 0.9242 0.4200 0.045 Uiso 1.00 1 c R
H(40) H 0.9014 0.8926 0.2569 0.048 Uiso 1.00 1 c R
H(41) H 0.7060 0.8030 0.2142 0.038 Uiso 1.00 1 c R

loop_
_atom_site_aniso_label
_atom_site_aniso_U_11
_atom_site_aniso_U_22
_atom_site_aniso_U_33
_atom_site_aniso_U_12
_atom_site_aniso_U_13
_atom_site_aniso_U_23
Fe(1) 0.0215(2) 0.02109(19) 0.0296(2) -0.00179(13) 0.00163(13) 0.01049(13)
O(1) 0.0256(9) 0.0274(9) 0.0473(10) -0.0034(7) 0.0037(8) 0.0127(7)
O(2) 0.0387(10) 0.0249(9) 0.0307(8) 0.0015(7) 0.0053(7) 0.0062(7)
N(1) 0.0226(10) 0.0230(10) 0.0248(9) 0.0004(8) 0.0030(8) 0.0098(7)
N(2) 0.0266(11) 0.0236(10) 0.0290(10) 0.0023(8) 0.0045(8) 0.0105(8)
N(3) 0.0255(11) 0.0242(10) 0.0308(10) 0.0024(8) 0.0050(8) 0.0101(8)
N(4) 0.0254(11) 0.0224(10) 0.0284(10) 0.0014(8) 0.0018(8) 0.0082(8)
C(1) 0.0226(13) 0.0307(13) 0.0330(13) -0.0004(10) 0.0004(10) 0.0100(10)
C(2) 0.0270(13) 0.0229(12) 0.0262(11) 0.0046(10) 0.0027(10) 0.0040(9)
C(3) 0.0357(15) 0.0298(14) 0.0278(12) 0.0059(11) -0.0047(11) 0.0040(10)
C(4) 0.0536(19) 0.0306(14) 0.0258(12) 0.0136(13) -0.0038(12) 0.0075(10)
C(5) 0.0515(18) 0.0282(14) 0.0314(13) 0.0091(12) 0.0079(12) 0.0134(10)
C(6) 0.0331(15) 0.0259(13) 0.0360(13) 0.0008(11) 0.0065(11) 0.0133(10)
C(7) 0.0296(14) 0.0240(12) 0.0275(12) -0.0044(10) 0.0015(10) 0.0063(9)
C(8) 0.0283(14) 0.0203(12) 0.0325(12) 0.0026(10) 0.0050(10) 0.0100(9)
C(9) 0.0374(16) 0.0269(13) 0.0321(13) -0.0022(11) 0.0045(11) 0.0031(10)
C(10) 0.0514(18) 0.0364(16) 0.0314(13) 0.0030(13) 0.0130(13) 0.0053(11)
C(11) 0.0448(18) 0.0383(16) 0.0418(15) 0.0040(13) 0.0218(13) 0.0115(12)
C(12) 0.0282(14) 0.0305(14) 0.0429(14) 0.0005(11) 0.0105(11) 0.0111(11)
C(13) 0.0262(13) 0.0264(13) 0.0250(11) -0.0042(10) 0.0054(10) 0.0092(9)
C(14) 0.0274(13) 0.0209(12) 0.0256(11) 0.0006(10) 0.0036(10) 0.0040(9)
C(15) 0.0400(16) 0.0359(15) 0.0300(13) -0.0026(12) 0.0066(11) 0.0167(11)
C(16) 0.0480(18) 0.0437(16) 0.0359(14) 0.0091(13) 0.0038(13) 0.0223(12)
C(17) 0.0383(16) 0.0382(15) 0.0357(14) 0.0113(12) -0.0014(12) 0.0125(11)
C(18) 0.0279(14) 0.0279(13) 0.0376(13) 0.0026(10) 0.0002(11) 0.0095(10)
C(19) 0.0258(13) 0.0296(14) 0.0233(11) -0.0036(10) -0.0030(10) 0.0106(9)
C(20) 0.0322(16) 0.0360(16) 0.0597(18) -0.0006(12) 0.0125(13) 0.0167(13)
C(21) 0.0265(13) 0.0265(13) 0.0209(11) 0.0006(10) -0.0002(9) 0.0058(9)
C(22) 0.0494(18) 0.0407(16) 0.0394(14) 0.0162(13) 0.0164(13) 0.0189(12)
C(23) 0.0508(19) 0.0427(17) 0.0434(15) 0.0234(14) 0.0108(13) 0.0114(13)
C(24) 0.0518(19) 0.0254(14) 0.0374(14) 0.0091(12) -0.0053(13) 0.0080(11)
C(25) 0.0503(18) 0.0247(14) 0.0353(14) -0.0029(12) 0.0018(13) 0.0105(10)
C(26) 0.0323(15) 0.0254(13) 0.0318(12) -0.0004(11) 0.0040(11) 0.0051(10)
C(27) 0.0192(12) 0.0256(12) 0.0238(11) 0.0012(9) 0.0059(9) 0.0068(9)
C(28) 0.0262(13) 0.0233(12) 0.0286(12) -0.0024(10) 0.0017(10) 0.0062(9)
C(29) 0.0286(14) 0.0311(14) 0.0305(13) -0.0051(11) -0.0008(11) 0.0022(10)
C(30) 0.0261(14) 0.0430(16) 0.0249(12) 0.0015(11) -0.0007(10) 0.0119(10)
C(31) 0.0351(15) 0.0313(14) 0.0343(13) 0.0055(11) 0.0029(11) 0.0135(10)
C(32) 0.0349(15) 0.0227(13) 0.0284(12) 0.0045(10) 0.0001(11) 0.0043(9)
C(33) 0.0246(13) 0.0209(12) 0.0248(11) 0.0017(9) 0.0024(9) 0.0101(9)
C(34) 0.0279(14) 0.0268(13) 0.0262(11) 0.0002(10) 0.0019(10) 0.0071(9)
C(35) 0.0240(14) 0.0393(15) 0.0337(13) -0.0010(11) 0.0013(11) 0.0155(11)
C(36) 0.0327(15) 0.0352(14) 0.0334(13) 0.0116(11) 0.0145(11) 0.0164(11)
C(37) 0.0390(15) 0.0222(13) 0.0296(12) 0.0034(11) 0.0096(11) 0.0065(9)
C(38) 0.0290(14) 0.0218(12) 0.0274(11) -0.0010(10) 0.0031(10) 0.0075(9)
C(39) 0.0245(13) 0.0230(12) 0.0261(11) 0.0047(10) 0.0030(10) 0.0056(9)
C(40) 0.0296(14) 0.0348(14) 0.0277(12) 0.0022(11) 0.0033(10) 0.0112(10)
C(41) 0.0303(15) 0.0416(15) 0.0317(13) 0.0027(12) -0.0051(11) 0.0090(11)
C(42) 0.0245(14) 0.0388(16) 0.0493(16) -0.0040(11) -0.0010(12) 0.0066(12)
C(43) 0.0340(16) 0.0453(17) 0.0404(14) -0.0079(12) 0.0080(12) 0.0129(12)
C(44) 0.0307(14) 0.0379(15) 0.0275(12) -0.0041(11) 0.0034(11) 0.0085(10)
B(1) 0.0244(15) 0.0235(14) 0.0238(13) 0.0016(11) 0.0037(11) 0.0076(10)

loop_
_atom_type_symbol
_atom_type_description
_atom_type_scat_dispersion_real
_atom_type_scat_dispersion_imag
_atom_type_scat_source
C C 0.003 0.002
;
International Tables for Crystallography
(1992, Vol. C, Tables 4.2.6.8 and 6.1.1.4)
;
H H 0.000 0.000
;
International Tables for Crystallography
(1992, Vol. C, Table 6.1.1.4)
;
B B 0.001 0.001
;
International Tables for Crystallography
(1992, Vol. C, Tables 4.2.6.8 and 6.1.1.4)
;
Fe Fe 0.346 0.844
;
International Tables for Crystallography
(1992, Vol. C, Tables 4.2.6.8 and 6.1.1.4)
;
N N 0.006 0.003
;
International Tables for Crystallography
(1992, Vol. C, Tables 4.2.6.8 and 6.1.1.4)
;
O O 0.011 0.006
;
International Tables for Crystallography
(1992, Vol. C, Tables 4.2.6.8 and 6.1.1.4)
;

loop_
_geom_angle_atom_site_label_1
_geom_angle_atom_site_label_2
_geom_angle_atom_site_label_3
_geom_angle
_geom_angle_site_symmetry_1
_geom_angle_site_symmetry_3
O(1) Fe(1) O(2) 110.02(6) . 55502
O(1) Fe(1) N(1) 160.77(6) . .
O(1) Fe(1) N(2) 110.04(8) . .
O(1) Fe(1) N(3) 87.10(6) . .
O(1) Fe(1) N(4) 97.83(7) . .
O(2) Fe(1) N(1) 87.51(6) 55502 .
O(2) Fe(1) N(2) 86.69(6) 55502 .
O(2) Fe(1) N(3) 162.33(6) 55502 .
O(2) Fe(1) N(4) 82.39(6) 55502 .
N(1) Fe(1) N(2) 77.86(7) . .
N(1) Fe(1) N(3) 76.24(6) . .
N(1) Fe(1) N(4) 76.09(7) . .
N(2) Fe(1) N(3) 83.18(7) . .
N(2) Fe(1) N(4) 152.10(7) . .
N(3) Fe(1) N(4) 100.05(7) . .
Fe(1) O(1) C(19) 136.96(16) . .
Fe(1) O(2) C(19) 138.47(16) 55502 .
Fe(1) N(1) C(1) 107.23(13) . .
Fe(1) N(1) C(7) 109.30(14) . .
Fe(1) N(1) C(13) 105.83(12) . .
C(1) N(1) C(7) 111.25(16) . .
C(1) N(1) C(13) 113.31(18) . .
C(7) N(1) C(13) 109.67(18) . .
Fe(1) N(2) C(2) 116.04(16) . .
Fe(1) N(2) C(6) 123.54(16) . .
C(2) N(2) C(6) 118.5(2) . .
Fe(1) N(3) C(8) 114.73(15) . .
Fe(1) N(3) C(12) 125.07(14) . .
C(8) N(3) C(12) 117.93(19) . .
Fe(1) N(4) C(14) 116.62(15) . .
Fe(1) N(4) C(18) 124.41(17) . .
C(14) N(4) C(18) 118.8(2) . .
N(1) C(1) C(2) 111.69(19) . .
N(2) C(2) C(1) 115.5(2) . .
N(2) C(2) C(3) 121.6(2) . .
C(1) C(2) C(3) 122.8(2) . .
C(2) C(3) C(4) 119.2(2) . .
C(3) C(4) C(5) 119.3(2) . .
C(4) C(5) C(6) 118.4(2) . .
N(2) C(6) C(5) 122.9(2) . .
N(1) C(7) C(8) 113.03(19) . .
N(3) C(8) C(7) 115.87(18) . .
N(3) C(8) C(9) 122.1(2) . .
C(7) C(8) C(9) 121.9(2) . .
C(8) C(9) C(10) 119.2(2) . .
C(9) C(10) C(11) 118.8(2) . .
C(10) C(11) C(12) 118.9(2) . .
N(3) C(12) C(11) 123.0(2) . .
N(1) C(13) C(14) 110.27(19) . .
N(4) C(14) C(13) 116.7(2) . .
N(4) C(14) C(15) 121.3(2) . .
C(13) C(14) C(15) 122.0(2) . .
C(14) C(15) C(16) 119.3(2) . .
C(15) C(16) C(17) 119.3(2) . .
C(16) C(17) C(18) 118.6(2) . .
N(4) C(18) C(17) 122.6(2) . .
O(1) C(19) O(2) 125.2(2) . .
O(1) C(19) C(20) 116.4(2) . .
O(2) C(19) C(20) 118.4(2) . .
C(22) C(21) C(26) 114.7(2) . .
C(22) C(21) B(1) 119.4(2) . .
C(26) C(21) B(1) 125.9(2) . .
C(21) C(22) C(23) 123.6(2) . .
C(22) C(23) C(24) 119.8(2) . .
C(23) C(24) C(25) 119.0(2) . .
C(24) C(25) C(26) 120.4(2) . .
C(21) C(26) C(25) 122.5(2) . .
C(28) C(27) C(32) 114.8(2) . .
C(28) C(27) B(1) 125.6(2) . .
C(32) C(27) B(1) 119.53(17) . .
C(27) C(28) C(29) 122.5(2) . .
C(28) C(29) C(30) 120.7(2) . .
C(29) C(30) C(31) 118.5(2) . .
C(30) C(31) C(32) 120.2(2) . .
C(27) C(32) C(31) 123.20(19) . .
C(34) C(33) C(38) 114.4(2) . .
C(34) C(33) B(1) 120.30(17) . .
C(38) C(33) B(1) 125.13(19) . .
C(33) C(34) C(35) 123.70(19) . .
C(34) C(35) C(36) 120.0(2) . .
C(35) C(36) C(37) 118.6(2) . .
C(36) C(37) C(38) 120.3(2) . .
C(33) C(38) C(37) 122.9(2) . .
C(40) C(39) C(44) 114.3(2) . .
C(40) C(39) B(1) 122.0(2) . .
C(44) C(39) B(1) 123.40(19) . .
C(39) C(40) C(41) 123.2(2) . .
C(40) C(41) C(42) 120.2(2) . .
C(41) C(42) C(43) 118.9(2) . .
C(42) C(43) C(44) 119.9(2) . .
C(39) C(44) C(43) 123.5(2) . .
C(21) B(1) C(27) 111.40(16) . .
C(21) B(1) C(33) 112.4(2) . .
C(21) B(1) C(39) 104.96(19) . .
C(27) B(1) C(33) 104.78(19) . .
C(27) B(1) C(39) 109.7(2) . .
C(33) B(1) C(39) 113.64(16) . .
N(1) C(1) H(1) 109.3 . .
N(1) C(1) H(2) 108.7 . .
C(2) C(1) H(1) 108.7 . .
C(2) C(1) H(2) 109.0 . .
H(1) C(1) H(2) 109.4 . .
C(2) C(3) H(3) 120.3 . .
C(4) C(3) H(3) 120.4 . .
C(3) C(4) H(4) 120.2 . .
C(5) C(4) H(4) 120.5 . .
C(4) C(5) H(5) 120.9 . .
C(6) C(5) H(5) 120.7 . .
N(2) C(6) H(6) 117.9 . .
C(5) C(6) H(6) 119.2 . .
N(1) C(7) H(7) 108.5 . .
N(1) C(7) H(8) 108.9 . .
C(8) C(7) H(7) 108.5 . .
C(8) C(7) H(8) 108.5 . .
H(7) C(7) H(8) 109.4 . .
C(8) C(9) H(9) 120.1 . .
C(10) C(9) H(9) 120.6 . .
C(9) C(10) H(10) 120.6 . .
C(11) C(10) H(10) 120.6 . .
C(10) C(11) H(11) 120.7 . .
C(12) C(11) H(11) 120.4 . .
N(3) C(12) H(12) 118.2 . .
C(11) C(12) H(12) 118.8 . .
N(1) C(13) H(13) 109.1 . .
N(1) C(13) H(14) 109.3 . .
C(14) C(13) H(13) 109.3 . .
C(14) C(13) H(14) 109.5 . .
H(13) C(13) H(14) 109.4 . .
C(14) C(15) H(15) 120.1 . .
C(16) C(15) H(15) 120.5 . .
C(15) C(16) H(16) 120.4 . .
C(17) C(16) H(16) 120.3 . .
C(16) C(17) H(17) 120.4 . .
C(18) C(17) H(17) 121.0 . .
N(4) C(18) H(18) 118.9 . .
C(17) C(18) H(18) 118.5 . .
C(19) C(20) H(19) 109.2 . .
C(19) C(20) H(20) 109.3 . .
C(19) C(20) H(21) 109.8 . .
H(19) C(20) H(20) 109.5 . .
H(19) C(20) H(21) 109.5 . .
H(20) C(20) H(21) 109.5 . .
C(21) C(22) H(22) 118.2 . .
C(23) C(22) H(22) 118.2 . .
C(22) C(23) H(23) 120.6 . .
C(24) C(23) H(23) 119.6 . .
C(23) C(24) H(24) 120.4 . .
C(25) C(24) H(24) 120.7 . .
C(24) C(25) H(25) 119.7 . .
C(26) C(25) H(25) 119.8 . .
C(21) C(26) H(26) 118.7 . .
C(25) C(26) H(26) 118.8 . .
C(27) C(28) H(27) 118.4 . .
C(29) C(28) H(27) 119.1 . .
C(28) C(29) H(28) 119.6 . .
C(30) C(29) H(28) 119.7 . .
C(29) C(30) H(29) 120.7 . .
C(31) C(30) H(29) 120.8 . .
C(30) C(31) H(30) 120.1 . .
C(32) C(31) H(30) 119.7 . .
C(27) C(32) H(31) 118.0 . .
C(31) C(32) H(31) 118.8 . .
C(33) C(34) H(32) 117.8 . .
C(35) C(34) H(32) 118.5 . .
C(34) C(35) H(33) 119.7 . .
C(36) C(35) H(33) 120.3 . .
C(35) C(36) H(34) 120.5 . .
C(37) C(36) H(34) 120.8 . .
C(36) C(37) H(35) 120.0 . .
C(38) C(37) H(35) 119.6 . .
C(33) C(38) H(36) 118.0 . .
C(37) C(38) H(36) 119.1 . .
C(39) C(40) H(37) 118.1 . .
C(41) C(40) H(37) 118.7 . .
C(40) C(41) H(38) 119.9 . .
C(42) C(41) H(38) 119.9 . .
C(41) C(42) H(39) 120.4 . .
C(43) C(42) H(39) 120.7 . .
C(42) C(43) H(40) 119.9 . .
C(44) C(43) H(40) 120.2 . .
C(39) C(44) H(41) 118.0 . .
C(43) C(44) H(41) 118.5 . .

loop_
_geom_bond_atom_site_label_1
_geom_bond_atom_site_label_2
_geom_bond_distance
_geom_bond_site_symmetry_2
Fe(1) O(1) 1.9972(17) .
Fe(1) O(2) 2.1482(15) 55502
Fe(1) N(1) 2.2671(18) .
Fe(1) N(2) 2.146(2) .
Fe(1) N(3) 2.2622(17) .
Fe(1) N(4) 2.138(2) .
O(1) C(19) 1.265(3) .
O(2) C(19) 1.247(2) .
N(1) C(1) 1.481(3) .
N(1) C(7) 1.483(2) .
N(1) C(13) 1.480(3) .
N(2) C(2) 1.349(2) .
N(2) C(6) 1.345(3) .
N(3) C(8) 1.343(2) .
N(3) C(12) 1.336(3) .
N(4) C(14) 1.337(3) .
N(4) C(18) 1.341(3) .
C(1) C(2) 1.510(3) .
C(2) C(3) 1.380(3) .
C(3) C(4) 1.388(3) .
C(4) C(5) 1.380(3) .
C(5) C(6) 1.378(3) .
C(7) C(8) 1.501(3) .
C(8) C(9) 1.384(3) .
C(9) C(10) 1.378(4) .
C(10) C(11) 1.373(3) .
C(11) C(12) 1.379(3) .
C(13) C(14) 1.511(3) .
C(14) C(15) 1.387(3) .
C(15) C(16) 1.381(3) .
C(16) C(17) 1.369(4) .
C(17) C(18) 1.381(4) .
C(19) C(20) 1.506(3) .
C(21) C(22) 1.396(3) .
C(21) C(26) 1.394(3) .
C(21) B(1) 1.650(3) .
C(22) C(23) 1.385(4) .
C(23) C(24) 1.377(4) .
C(24) C(25) 1.369(4) .
C(25) C(26) 1.400(3) .
C(27) C(28) 1.393(2) .
C(27) C(32) 1.408(3) .
C(27) B(1) 1.650(3) .
C(28) C(29) 1.395(3) .
C(29) C(30) 1.377(3) .
C(30) C(31) 1.384(3) .
C(31) C(32) 1.380(3) .
C(33) C(34) 1.394(3) .
C(33) C(38) 1.408(2) .
C(33) B(1) 1.641(3) .
C(34) C(35) 1.379(3) .
C(35) C(36) 1.388(3) .
C(36) C(37) 1.380(3) .
C(37) C(38) 1.386(3) .
C(39) C(40) 1.403(3) .
C(39) C(44) 1.402(3) .
C(39) B(1) 1.644(3) .
C(40) C(41) 1.381(3) .
C(41) C(42) 1.383(4) .
C(42) C(43) 1.382(3) .
C(43) C(44) 1.382(3) .
C(1) H(1) 0.950 .
C(1) H(2) 0.951 .
C(3) H(3) 0.950 .
C(4) H(4) 0.949 .
C(5) H(5) 0.950 .
C(6) H(6) 0.949 .
C(7) H(7) 0.951 .
C(7) H(8) 0.950 .
C(9) H(9) 0.950 .
C(10) H(10) 0.950 .
C(11) H(11) 0.950 .
C(12) H(12) 0.950 .
C(13) H(13) 0.950 .
C(13) H(14) 0.951 .
C(15) H(15) 0.950 .
C(16) H(16) 0.950 .
C(17) H(17) 0.950 .
C(18) H(18) 0.950 .
C(20) H(19) 0.949 .
C(20) H(20) 0.951 .
C(20) H(21) 0.949 .
C(22) H(22) 0.951 .
C(23) H(23) 0.950 .
C(24) H(24) 0.951 .
C(25) H(25) 0.950 .
C(26) H(26) 0.950 .
C(28) H(27) 0.951 .
C(29) H(28) 0.950 .
C(30) H(29) 0.950 .
C(31) H(30) 0.950 .
C(32) H(31) 0.950 .
C(34) H(32) 0.950 .
C(35) H(33) 0.950 .
C(36) H(34) 0.950 .
C(37) H(35) 0.950 .
C(38) H(36) 0.950 .
C(40) H(37) 0.951 .
C(41) H(38) 0.950 .
C(42) H(39) 0.949 .
C(43) H(40) 0.950 .
C(44) H(41) 0.949 .

loop_
_geom_contact_atom_site_label_1
_geom_contact_atom_site_label_2
_geom_contact_distance
_geom_contact_site_symmetry_2
C(4) C(32) 3.351(3) 54501
C(11) C(41) 3.537(4) 66602
C(12) C(23) 3.592(4) 45501
C(18) C(30) 3.564(3) 56502
C(23) C(12) 3.592(4) 65501
C(25) C(26) 3.599(3) 66602
C(26) C(25) 3.599(3) 66602
C(28) C(29) 3.556(3) 66502
C(29) C(28) 3.556(3) 66502
C(30) C(18) 3.564(3) 56502
C(32) C(4) 3.351(3) 56501
C(41) C(11) 3.537(4) 66602
O(1) H(29) 3.467 56502
O(2) H(40) 3.018 44501
N(2) H(30) 3.560 54501
N(3) H(16) 3.435 56502
N(3) H(23) 3.413 45501
C(2) H(30) 3.324 54501
C(3) H(25) 3.497 .
C(3) H(30) 3.276 54501
C(3) H(31) 3.148 54501
C(3) H(35) 3.528 66602
C(3) H(36) 3.450 66602
C(3) H(37) 3.517 66602
C(4) H(30) 3.432 54501
C(4) H(31) 2.729 54501
C(4) H(35) 3.392 66602
C(4) H(36) 2.967 66602
C(4) H(37) 3.295 66602
C(4) H(38) 3.510 66602
C(5) H(31) 3.378 54501
C(5) H(38) 3.205 66602
C(5) H(39) 3.361 44501
C(5) H(40) 3.509 44501
C(6) H(40) 3.185 44501
C(7) H(16) 3.317 56502
C(7) H(17) 3.471 56502
C(7) H(27) 3.402 .
C(7) H(32) 3.177 .
C(8) H(16) 3.266 56502
C(8) H(32) 3.575 .
C(9) H(26) 3.230 .
C(9) H(32) 3.271 .
C(9) H(33) 3.507 .
C(9) H(37) 3.537 66602
C(10) H(10) 3.306 56602
C(10) H(11) 3.589 56602
C(10) H(37) 3.299 66602
C(10) H(38) 3.359 66602
C(11) H(10) 3.299 56602
C(11) H(23) 3.482 45501
C(11) H(24) 3.555 45501
C(11) H(33) 3.436 56602
C(11) H(34) 3.299 56602
C(11) H(38) 2.982 66602
C(12) H(23) 2.946 45501
C(12) H(24) 3.390 45501
C(12) H(38) 3.387 66602
C(13) H(27) 3.490 .
C(13) H(28) 3.487 .
C(13) H(41) 3.188 66502
C(14) H(41) 3.376 66502
C(15) H(22) 2.816 66502
C(15) H(28) 3.251 .
C(15) H(41) 3.454 66502
C(16) H(8) 3.062 56502
C(16) H(22) 3.404 66502
C(17) H(8) 3.059 56502
C(17) H(32) 3.366 56502
C(19) H(40) 3.340 44501
C(20) H(24) 3.589 45501
C(20) H(29) 3.362 56502
C(20) H(30) 3.598 44501
C(20) H(30) 3.374 56502
C(20) H(40) 3.537 44501
C(20) H(41) 3.477 44501
C(21) H(7) 3.402 .
C(22) H(15) 2.944 66502
C(22) H(28) 3.235 66502
C(23) H(10) 3.575 66602
C(23) H(12) 3.352 65501
C(23) H(15) 3.420 66502
C(23) H(28) 3.539 66502
C(23) H(29) 3.057 66502
C(24) H(2) 3.156 .
C(24) H(3) 3.235 .
C(24) H(11) 3.531 65501
C(24) H(12) 3.381 65501
C(25) H(2) 3.147 .
C(25) H(3) 3.251 .
C(25) H(7) 3.239 .
C(25) H(9) 3.420 .
C(25) H(26) 2.910 66602
C(26) H(7) 2.930 .
C(26) H(9) 2.975 .
C(26) H(25) 3.076 66602
C(26) H(26) 3.201 66602
C(27) H(17) 3.503 56502
C(28) H(7) 3.557 .
C(28) H(13) 3.162 .
C(28) H(13) 3.452 66502
C(28) H(17) 3.186 56502
C(28) H(28) 2.890 66502
C(29) H(13) 3.187 .
C(29) H(13) 3.214 66502
C(29) H(15) 3.151 .
C(29) H(17) 3.237 56502
C(29) H(18) 3.327 56502
C(29) H(27) 3.052 66502
C(29) H(28) 3.189 66502
C(30) H(1) 3.305 66502
C(30) H(2) 3.547 66502
C(30) H(13) 3.525 66502
C(30) H(14) 3.467 66502
C(30) H(17) 3.556 56502
C(30) H(18) 2.772 56502
C(30) H(21) 3.161 56502
C(30) H(23) 3.529 66502
C(31) H(1) 3.360 66502
C(31) H(14) 3.396 66502
C(31) H(18) 3.060 56502
C(31) H(20) 3.123 66501
C(31) H(21) 3.342 56502
C(32) H(4) 3.301 56501
C(32) H(14) 3.473 66502
C(32) H(20) 3.380 66501
C(33) H(4) 3.375 56501
C(33) H(25) 3.405 66602
C(34) H(5) 3.375 56501
C(34) H(9) 3.090 .
C(34) H(17) 3.104 56502
C(35) H(5) 3.033 56501
C(35) H(9) 3.373 .
C(35) H(11) 2.945 56602
C(35) H(17) 3.540 56502
C(35) H(39) 3.455 45501
C(36) H(4) 3.591 56501
C(36) H(5) 3.094 56501
C(36) H(11) 2.973 56602
C(36) H(24) 3.269 66602
C(36) H(39) 3.146 45501
C(37) H(3) 3.266 66602
C(37) H(4) 2.999 56501
C(37) H(4) 3.167 66602
C(37) H(5) 3.484 56501
C(37) H(24) 3.400 66602
C(37) H(36) 3.114 67602
C(38) H(3) 3.404 66602
C(38) H(4) 2.857 56501
C(38) H(4) 2.965 66602
C(38) H(25) 3.384 66602
C(38) H(35) 3.342 67602
C(38) H(36) 3.291 67602
C(39) H(35) 3.408 67602
C(40) H(4) 3.571 66602
C(40) H(10) 3.489 66602
C(40) H(35) 3.540 67602
C(41) H(11) 3.461 66602
C(41) H(34) 3.487 65501
C(41) H(39) 3.102 77602
C(42) H(5) 3.359 66501
C(42) H(33) 3.463 65501
C(42) H(34) 3.292 65501
C(42) H(34) 3.285 67602
C(42) H(38) 3.504 77602
C(42) H(39) 2.977 77602
C(43) H(5) 3.570 66501
C(43) H(6) 3.332 66501
C(43) H(19) 3.340 66501
C(44) H(14) 3.314 66502
C(44) H(19) 3.387 66501
C(44) H(35) 3.468 67602
H(1) C(30) 3.305 66502
H(1) C(31) 3.360 66502
H(1) H(21) 3.422 65501
H(1) H(29) 3.185 66502
H(1) H(30) 3.505 54501
H(1) H(30) 3.318 66502
H(2) C(24) 3.156 .
H(2) C(25) 3.147 .
H(2) C(30) 3.547 66502
H(2) H(21) 3.552 65501
H(2) H(24) 3.352 .
H(2) H(25) 3.329 .
H(2) H(29) 3.148 66502
H(3) C(24) 3.235 .
H(3) C(25) 3.251 .
H(3) C(37) 3.266 66602
H(3) C(38) 3.404 66602
H(3) H(19) 3.404 65501
H(3) H(21) 3.487 65501
H(3) H(24) 2.831 .
H(3) H(25) 2.849 .
H(3) H(31) 3.266 54501
H(3) H(35) 2.978 66602
H(3) H(36) 3.233 66602
H(4) C(32) 3.301 54501
H(4) C(33) 3.375 54501
H(4) C(36) 3.591 54501
H(4) C(37) 2.999 54501
H(4) C(37) 3.167 66602
H(4) C(38) 2.857 54501
H(4) C(38) 2.965 66602
H(4) C(40) 3.571 66602
H(4) H(31) 2.556 54501
H(4) H(35) 3.226 54501
H(4) H(35) 2.696 66602
H(4) H(36) 2.989 54501
H(4) H(36) 2.276 66602
H(4) H(37) 3.235 66602
H(5) C(34) 3.375 54501
H(5) C(35) 3.033 54501
H(5) C(36) 3.094 54501
H(5) C(37) 3.484 54501
H(5) C(42) 3.359 44501
H(5) C(43) 3.570 44501
H(5) H(33) 3.299 54501
H(5) H(34) 3.412 54501
H(5) H(38) 3.224 66602
H(5) H(39) 2.682 44501
H(5) H(40) 3.106 44501
H(6) C(43) 3.332 44501
H(6) H(40) 2.429 44501
H(7) C(21) 3.402 .
H(7) C(25) 3.239 .
H(7) C(26) 2.930 .
H(7) C(28) 3.557 .
H(7) H(25) 3.465 .
H(7) H(26) 2.960 .
H(7) H(27) 2.852 .
H(7) H(32) 2.787 .
H(8) C(16) 3.062 56502
H(8) C(17) 3.059 56502
H(8) H(16) 2.583 56502
H(8) H(17) 2.589 56502
H(8) H(27) 3.209 .
H(8) H(32) 2.868 .
H(9) C(25) 3.420 .
H(9) C(26) 2.975 .
H(9) C(34) 3.090 .
H(9) C(35) 3.373 .
H(9) H(25) 3.187 .
H(9) H(26) 2.309 .
H(9) H(32) 2.682 .
H(9) H(33) 3.223 .
H(10) C(10) 3.306 56602
H(10) C(11) 3.299 56602
H(10) C(23) 3.575 66602
H(10) C(40) 3.489 66602
H(10) H(10) 3.142 56602
H(10) H(11) 3.090 56602
H(10) H(37) 3.256 66602
H(10) H(38) 3.578 66602
H(11) C(10) 3.589 56602
H(11) C(24) 3.531 45501
H(11) C(35) 2.945 56602
H(11) C(36) 2.973 56602
H(11) C(41) 3.461 66602
H(11) H(10) 3.090 56602
H(11) H(24) 3.129 45501
H(11) H(33) 2.538 56602
H(11) H(34) 2.583 56602
H(11) H(38) 2.999 66602
H(12) C(23) 3.352 45501
H(12) C(24) 3.381 45501
H(12) H(23) 2.739 45501
H(12) H(24) 2.801 45501
H(12) H(34) 3.288 56602
H(13) C(28) 3.162 .
H(13) C(28) 3.452 66502
H(13) C(29) 3.187 .
H(13) C(29) 3.214 66502
H(13) C(30) 3.525 66502
H(13) H(27) 2.590 .
H(13) H(28) 2.648 .
H(13) H(28) 3.374 66502
H(13) H(41) 3.487 66502
H(14) C(30) 3.467 66502
H(14) C(31) 3.396 66502
H(14) C(32) 3.473 66502
H(14) C(44) 3.314 66502
H(14) H(40) 3.569 66502
H(14) H(41) 2.447 66502
H(15) C(22) 2.944 66502
H(15) C(23) 3.420 66502
H(15) C(29) 3.151 .
H(15) H(22) 2.108 66502
H(15) H(23) 3.106 66502
H(15) H(28) 2.411 .
H(15) H(41) 3.396 66502
H(16) N(3) 3.435 56502
H(16) C(7) 3.317 56502
H(16) C(8) 3.266 56502
H(16) H(8) 2.583 56502
H(16) H(22) 3.255 66502
H(16) H(23) 3.268 66502
H(16) H(33) 3.365 56502
H(17) C(7) 3.471 56502
H(17) C(27) 3.503 56502
H(17) C(28) 3.186 56502
H(17) C(29) 3.237 56502
H(17) C(30) 3.556 56502
H(17) C(34) 3.104 56502
H(17) C(35) 3.540 56502
H(17) H(8) 2.589 56502
H(17) H(27) 3.481 56502
H(17) H(28) 3.566 56502
H(17) H(32) 2.518 56502
H(17) H(33) 3.343 56502
H(18) C(29) 3.327 56502
H(18) C(30) 2.772 56502
H(18) C(31) 3.060 56502
H(18) H(29) 2.795 56502
H(18) H(30) 3.223 56502
H(19) C(43) 3.340 44501
H(19) C(44) 3.387 44501
H(19) H(3) 3.404 45501
H(19) H(24) 3.137 45501
H(19) H(31) 3.361 44501
H(19) H(35) 3.424 56602
H(19) H(40) 3.011 44501
H(19) H(41) 3.080 44501
H(20) C(31) 3.123 44501
H(20) C(32) 3.380 44501
H(20) H(30) 2.799 44501
H(20) H(30) 3.299 56502
H(20) H(31) 3.217 44501
H(20) H(41) 3.117 44501
H(21) C(30) 3.161 56502
H(21) C(31) 3.342 56502
H(21) H(1) 3.422 45501
H(21) H(2) 3.552 45501
H(21) H(3) 3.487 45501
H(21) H(23) 3.476 45501
H(21) H(24) 3.150 45501
H(21) H(29) 2.452 56502
H(21) H(30) 2.823 56502
H(22) C(15) 2.816 66502
H(22) C(16) 3.404 66502
H(22) H(15) 2.108 66502
H(22) H(16) 3.255 66502
H(22) H(28) 2.907 66502
H(23) N(3) 3.413 65501
H(23) C(11) 3.482 65501
H(23) C(12) 2.946 65501
H(23) C(30) 3.529 66502
H(23) H(12) 2.739 65501
H(23) H(15) 3.106 66502
H(23) H(16) 3.268 66502
H(23) H(21) 3.476 65501
H(23) H(28) 3.447 66502
H(23) H(29) 2.724 66502
H(24) C(11) 3.555 65501
H(24) C(12) 3.390 65501
H(24) C(20) 3.589 65501
H(24) C(36) 3.269 66602
H(24) C(37) 3.400 66602
H(24) H(2) 3.352 .
H(24) H(3) 2.831 .
H(24) H(11) 3.129 65501
H(24) H(12) 2.801 65501
H(24) H(19) 3.137 65501
H(24) H(21) 3.150 65501
H(24) H(34) 3.349 66602
H(24) H(35) 3.565 66602
H(25) C(3) 3.497 .
H(25) C(26) 3.076 66602
H(25) C(33) 3.405 66602
H(25) C(38) 3.384 66602
H(25) H(2) 3.329 .
H(25) H(3) 2.849 .
H(25) H(7) 3.465 .
H(25) H(9) 3.187 .
H(25) H(26) 2.434 66602
H(25) H(37) 3.369 66602
H(26) C(9) 3.230 .
H(26) C(25) 2.910 66602
H(26) C(26) 3.201 66602
H(26) H(7) 2.960 .
H(26) H(9) 2.309 .
H(26) H(25) 2.434 66602
H(26) H(26) 2.976 66602
H(27) C(7) 3.402 .
H(27) C(13) 3.490 .
H(27) C(29) 3.052 66502
H(27) H(7) 2.852 .
H(27) H(8) 3.209 .
H(27) H(13) 2.590 .
H(27) H(17) 3.481 56502
H(27) H(28) 2.441 66502
H(28) C(13) 3.487 .
H(28) C(15) 3.251 .
H(28) C(22) 3.235 66502
H(28) C(23) 3.539 66502
H(28) C(28) 2.890 66502
H(28) C(29) 3.189 66502
H(28) H(13) 2.648 .
H(28) H(13) 3.374 66502
H(28) H(15) 2.411 .
H(28) H(17) 3.566 56502
H(28) H(22) 2.907 66502
H(28) H(23) 3.447 66502
H(28) H(27) 2.441 66502
H(28) H(28) 2.998 66502
H(29) O(1) 3.467 56502
H(29) C(20) 3.362 56502
H(29) C(23) 3.057 66502
H(29) H(1) 3.185 66502
H(29) H(2) 3.148 66502
H(29) H(18) 2.795 56502
H(29) H(21) 2.452 56502
H(29) H(23) 2.724 66502
H(30) N(2) 3.560 56501
H(30) C(2) 3.324 56501
H(30) C(3) 3.276 56501
H(30) C(4) 3.432 56501
H(30) C(20) 3.598 66501
H(30) C(20) 3.374 56502
H(30) H(1) 3.505 56501
H(30) H(1) 3.318 66502
H(30) H(18) 3.223 56502
H(30) H(20) 2.799 66501
H(30) H(20) 3.299 56502
H(30) H(21) 2.823 56502
H(31) C(3) 3.148 56501
H(31) C(4) 2.729 56501
H(31) C(5) 3.378 56501
H(31) H(3) 3.266 56501
H(31) H(4) 2.556 56501
H(31) H(19) 3.361 66501
H(31) H(20) 3.217 66501
H(31) H(35) 3.150 67602
H(32) C(7) 3.177 .
H(32) C(8) 3.575 .
H(32) C(9) 3.271 .
H(32) C(17) 3.366 56502
H(32) H(7) 2.787 .
H(32) H(8) 2.868 .
H(32) H(9) 2.682 .
H(32) H(17) 2.518 56502
H(33) C(9) 3.507 .
H(33) C(11) 3.436 56602
H(33) C(42) 3.463 45501
H(33) H(5) 3.299 56501
H(33) H(9) 3.223 .
H(33) H(11) 2.538 56602
H(33) H(16) 3.365 56502
H(33) H(17) 3.343 56502
H(33) H(39) 3.240 45501
H(34) C(11) 3.299 56602
H(34) C(41) 3.487 45501
H(34) C(42) 3.292 45501
H(34) C(42) 3.285 67602
H(34) H(5) 3.412 56501
H(34) H(11) 2.583 56602
H(34) H(12) 3.288 56602
H(34) H(24) 3.349 66602
H(34) H(38) 3.067 45501
H(34) H(39) 2.674 45501
H(34) H(39) 3.323 67602
H(35) C(3) 3.528 66602
H(35) C(4) 3.392 66602
H(35) C(38) 3.342 67602
H(35) C(39) 3.408 67602
H(35) C(40) 3.540 67602
H(35) C(44) 3.468 67602
H(35) H(3) 2.978 66602
H(35) H(4) 3.226 56501
H(35) H(4) 2.696 66602
H(35) H(19) 3.424 56602
H(35) H(24) 3.565 66602
H(35) H(31) 3.150 67602
H(35) H(36) 2.662 67602
H(36) C(3) 3.450 66602
H(36) C(4) 2.967 66602
H(36) C(37) 3.114 67602
H(36) C(38) 3.291 67602
H(36) H(3) 3.233 66602
H(36) H(4) 2.989 56501
H(36) H(4) 2.276 66602
H(36) H(35) 2.662 67602
H(36) H(36) 2.982 67602
H(37) C(3) 3.517 66602
H(37) C(4) 3.295 66602
H(37) C(9) 3.537 66602
H(37) C(10) 3.299 66602
H(37) H(4) 3.235 66602
H(37) H(10) 3.256 66602
H(37) H(25) 3.369 66602
H(38) C(4) 3.510 66602
H(38) C(5) 3.205 66602
H(38) C(10) 3.359 66602
H(38) C(11) 2.982 66602
H(38) C(12) 3.387 66602
H(38) C(42) 3.504 77602
H(38) H(5) 3.224 66602
H(38) H(10) 3.578 66602
H(38) H(11) 2.999 66602
H(38) H(34) 3.067 65501
H(38) H(39) 2.738 77602
H(39) C(5) 3.361 66501
H(39) C(35) 3.455 65501
H(39) C(36) 3.146 65501
H(39) C(41) 3.102 77602
H(39) C(42) 2.977 77602
H(39) H(5) 2.682 66501
H(39) H(33) 3.240 65501
H(39) H(34) 2.674 65501
H(39) H(34) 3.323 67602
H(39) H(38) 2.738 77602
H(39) H(39) 2.514 77602
H(40) O(2) 3.018 66501
H(40) C(5) 3.509 66501
H(40) C(6) 3.185 66501
H(40) C(19) 3.340 66501
H(40) C(20) 3.537 66501
H(40) H(5) 3.106 66501
H(40) H(6) 2.429 66501
H(40) H(14) 3.569 66502
H(40) H(19) 3.011 66501
H(41) C(13) 3.188 66502
H(41) C(14) 3.376 66502
H(41) C(15) 3.454 66502
H(41) C(20) 3.477 66501
H(41) H(13) 3.487 66502
H(41) H(14) 2.447 66502
H(41) H(15) 3.396 66502
H(41) H(19) 3.080 66501
H(41) H(20) 3.117 66501
Fe(1) O(2) 2.1482(15) 55502
Fe(1) Fe(1) 4.2868(4) 55502

loop_
_geom_torsion_atom_site_label_1
_geom_torsion_atom_site_label_2
_geom_torsion_atom_site_label_3
_geom_torsion_atom_site_label_4
_geom_torsion
_geom_torsion_site_symmetry_1
_geom_torsion_site_symmetry_3
_geom_torsion_site_symmetry_4
O(1) Fe(1) O(2) C(19) -75.4(2) . 55502 55502
O(2) Fe(1) O(1) C(19) 57.3(2) 55502 . .
O(1) Fe(1) N(1) C(1) 134.9(2) . . .
O(1) Fe(1) N(1) C(7) 14.2(3) . . .
O(1) Fe(1) N(1) C(13) -103.9(2) . . .
N(1) Fe(1) O(1) C(19) -148.0(2) . . .
O(1) Fe(1) N(2) C(2) -160.62(14) . . .
O(1) Fe(1) N(2) C(6) 3.38(18) . . .
N(2) Fe(1) O(1) C(19) -36.6(2) . . .
O(1) Fe(1) N(3) C(8) -172.77(18) . . .
O(1) Fe(1) N(3) C(12) 24.8(2) . . .
N(3) Fe(1) O(1) C(19) -118.2(2) . . .
O(1) Fe(1) N(4) C(14) 177.56(14) . . .
O(1) Fe(1) N(4) C(18) -6.54(17) . . .
N(4) Fe(1) O(1) C(19) 142.0(2) . . .
O(2) Fe(1) N(1) C(1) -68.82(13) 55502 . .
O(2) Fe(1) N(1) C(7) 170.47(15) 55502 . .
O(2) Fe(1) N(1) C(13) 52.43(13) 55502 . .
N(1) Fe(1) O(2) C(19) 112.8(2) . 55502 55502
O(2) Fe(1) N(2) C(2) 89.27(15) 55502 . .
O(2) Fe(1) N(2) C(6) -106.73(17) 55502 . .
N(2) Fe(1) O(2) C(19) 34.8(2) . 55502 55502
O(2) Fe(1) N(3) C(8) 21.2(3) 55502 . .
O(2) Fe(1) N(3) C(12) -141.3(2) 55502 . .
N(3) Fe(1) O(2) C(19) 89.8(3) . 55502 55502
O(2) Fe(1) N(4) C(14) -73.16(14) 55502 . .
O(2) Fe(1) N(4) C(18) 102.74(17) 55502 . .
N(4) Fe(1) O(2) C(19) -171.0(2) . 55502 55502
N(1) Fe(1) N(2) C(2) 1.11(14) . . .
N(1) Fe(1) N(2) C(6) 165.11(17) . . .
N(2) Fe(1) N(1) C(1) 18.34(13) . . .
N(2) Fe(1) N(1) C(7) -102.38(15) . . .
N(2) Fe(1) N(1) C(13) 139.58(14) . . .
N(1) Fe(1) N(3) C(8) -2.47(17) . . .
N(1) Fe(1) N(3) C(12) -164.9(2) . . .
N(3) Fe(1) N(1) C(1) 104.19(14) . . .
N(3) Fe(1) N(1) C(7) -16.53(14) . . .
N(3) Fe(1) N(1) C(13) -134.57(14) . . .
N(1) Fe(1) N(4) C(14) 16.15(13) . . .
N(1) Fe(1) N(4) C(18) -167.95(17) . . .
N(4) Fe(1) N(1) C(1) -151.59(14) . . .
N(4) Fe(1) N(1) C(7) 87.70(15) . . .
N(4) Fe(1) N(1) C(13) -30.34(13) . . .
N(2) Fe(1) N(3) C(8) 76.65(18) . . .
N(2) Fe(1) N(3) C(12) -85.8(2) . . .
N(3) Fe(1) N(2) C(2) -76.23(15) . . .
N(3) Fe(1) N(2) C(6) 87.77(17) . . .
N(2) Fe(1) N(4) C(14) -5.3(2) . . .
N(2) Fe(1) N(4) C(18) 170.61(15) . . .
N(4) Fe(1) N(2) C(2) 22.4(2) . . .
N(4) Fe(1) N(2) C(6) -173.61(15) . . .
N(3) Fe(1) N(4) C(14) 89.13(14) . . .
N(3) Fe(1) N(4) C(18) -94.97(17) . . .
N(4) Fe(1) N(3) C(8) -75.32(18) . . .
N(4) Fe(1) N(3) C(12) 122.2(2) . . .
Fe(1) O(1) C(19) O(2) -21.1(3) . . .
Fe(1) O(1) C(19) C(20) 157.80(18) . . .
Fe(1) O(2) C(19) O(1) -51.7(3) 55502 . .
Fe(1) O(2) C(19) C(20) 129.4(2) 55502 . .
Fe(1) N(1) C(1) C(2) -33.99(18) . . .
Fe(1) N(1) C(7) C(8) 32.8(2) . . .
Fe(1) N(1) C(13) C(14) 40.25(18) . . .
C(1) N(1) C(7) C(8) -85.4(2) . . .
C(7) N(1) C(1) C(2) 85.5(2) . . .
C(1) N(1) C(13) C(14) 157.48(17) . . .
C(13) N(1) C(1) C(2) -150.40(17) . . .
C(7) N(1) C(13) C(14) -77.5(2) . . .
C(13) N(1) C(7) C(8) 148.41(19) . . .
Fe(1) N(2) C(2) C(1) -21.1(2) . . .
Fe(1) N(2) C(2) C(3) 161.84(17) . . .
Fe(1) N(2) C(6) C(5) -162.12(18) . . .
C(2) N(2) C(6) C(5) 1.5(3) . . .
C(6) N(2) C(2) C(1) 174.05(19) . . .
C(6) N(2) C(2) C(3) -3.0(3) . . .
Fe(1) N(3) C(8) C(7) 21.7(2) . . .
Fe(1) N(3) C(8) C(9) -162.2(2) . . .
Fe(1) N(3) C(12) C(11) 162.3(2) . . .
C(8) N(3) C(12) C(11) 0.4(3) . . .
C(12) N(3) C(8) C(7) -174.5(2) . . .
C(12) N(3) C(8) C(9) 1.6(3) . . .
Fe(1) N(4) C(14) C(13) 2.2(2) . . .
Fe(1) N(4) C(14) C(15) 178.56(15) . . .
Fe(1) N(4) C(18) C(17) -175.54(16) . . .
C(14) N(4) C(18) C(17) 0.3(3) . . .
C(18) N(4) C(14) C(13) -173.92(18) . . .
C(18) N(4) C(14) C(15) 2.4(2) . . .
N(1) C(1) C(2) N(2) 38.2(2) . . .
N(1) C(1) C(2) C(3) -144.8(2) . . .
N(2) C(2) C(3) C(4) 1.9(3) . . .
C(1) C(2) C(3) C(4) -174.9(2) . . .
C(2) C(3) C(4) C(5) 0.7(3) . . .
C(3) C(4) C(5) C(6) -2.1(3) . . .
C(4) C(5) C(6) N(2) 1.0(3) . . .
N(1) C(7) C(8) N(3) -37.5(3) . . .
N(1) C(7) C(8) C(9) 146.4(2) . . .
N(3) C(8) C(9) C(10) -1.3(4) . . .
C(7) C(8) C(9) C(10) 174.6(2) . . .
C(8) C(9) C(10) C(11) -1.0(4) . . .
C(9) C(10) C(11) C(12) 2.9(4) . . .
C(10) C(11) C(12) N(3) -2.6(4) . . .
N(1) C(13) C(14) N(4) -30.4(2) . . .
N(1) C(13) C(14) C(15) 153.26(19) . . .
N(4) C(14) C(15) C(16) -3.6(3) . . .
C(13) C(14) C(15) C(16) 172.5(2) . . .
C(14) C(15) C(16) C(17) 2.0(3) . . .
C(15) C(16) C(17) C(18) 0.5(3) . . .
C(16) C(17) C(18) N(4) -1.7(3) . . .
C(22) C(21) C(26) C(25) -0.2(3) . . .
C(26) C(21) C(22) C(23) 0.8(3) . . .
C(22) C(21) B(1) C(27) 66.2(2) . . .
C(22) C(21) B(1) C(33) -176.54(19) . . .
C(22) C(21) B(1) C(39) -52.5(2) . . .
B(1) C(21) C(22) C(23) 178.2(2) . . .
C(26) C(21) B(1) C(27) -116.7(2) . . .
C(26) C(21) B(1) C(33) 0.6(2) . . .
C(26) C(21) B(1) C(39) 124.6(2) . . .
B(1) C(21) C(26) C(25) -177.4(2) . . .
C(21) C(22) C(23) C(24) -1.0(3) . . .
C(22) C(23) C(24) C(25) 0.7(3) . . .
C(23) C(24) C(25) C(26) -0.2(3) . . .
C(24) C(25) C(26) C(21) -0.1(2) . . .
C(28) C(27) C(32) C(31) -1.0(3) . . .
C(32) C(27) C(28) C(29) 1.8(3) . . .
C(28) C(27) B(1) C(21) 10.0(3) . . .
C(28) C(27) B(1) C(33) -111.9(2) . . .
C(28) C(27) B(1) C(39) 125.8(2) . . .
B(1) C(27) C(28) C(29) 179.5(2) . . .
C(32) C(27) B(1) C(21) -172.4(2) . . .
C(32) C(27) B(1) C(33) 65.7(2) . . .
C(32) C(27) B(1) C(39) -56.6(2) . . .
B(1) C(27) C(32) C(31) -178.8(2) . . .
C(27) C(28) C(29) C(30) -1.4(3) . . .
C(28) C(29) C(30) C(31) -0.1(3) . . .
C(29) C(30) C(31) C(32) 0.9(3) . . .
C(30) C(31) C(32) C(27) -0.4(4) . . .
C(34) C(33) C(38) C(37) 0.2(3) . . .
C(38) C(33) C(34) C(35) -0.2(3) . . .
C(34) C(33) B(1) C(21) -64.8(2) . . .
C(34) C(33) B(1) C(27) 56.4(2) . . .
C(34) C(33) B(1) C(39) 176.2(2) . . .
B(1) C(33) C(34) C(35) -176.4(2) . . .
C(38) C(33) B(1) C(21) 119.5(2) . . .
C(38) C(33) B(1) C(27) -119.4(2) . . .
C(38) C(33) B(1) C(39) 0.4(3) . . .
B(1) C(33) C(38) C(37) 176.2(2) . . .
C(33) C(34) C(35) C(36) 0.4(4) . . .
C(34) C(35) C(36) C(37) -0.4(4) . . .
C(35) C(36) C(37) C(38) 0.4(4) . . .
C(36) C(37) C(38) C(33) -0.3(4) . . .
C(40) C(39) C(44) C(43) 0.4(3) . . .
C(44) C(39) C(40) C(41) 1.0(3) . . .
C(40) C(39) B(1) C(21) -66.1(2) . . .
C(40) C(39) B(1) C(27) 174.1(2) . . .
C(40) C(39) B(1) C(33) 57.2(3) . . .
B(1) C(39) C(40) C(41) 175.3(2) . . .
C(44) C(39) B(1) C(21) 107.7(2) . . .
C(44) C(39) B(1) C(27) -12.2(3) . . .
C(44) C(39) B(1) C(33) -129.1(2) . . .
B(1) C(39) C(44) C(43) -173.8(2) . . .
C(39) C(40) C(41) C(42) -1.2(3) . . .
C(40) C(41) C(42) C(43) -0.0(3) . . .
C(41) C(42) C(43) C(44) 1.3(4) . . .
C(42) C(43) C(44) C(39) -1.6(4) . . .
